data_4070698
loop_
_publ_author_name
'Herrmann, Heike'
'Lloret Fillol, Julio'
'Wadepohl, Hubert'
'Gade, Lutz H.'

_publ_section_title
;
 A Zirconium (1-Pyridinio)imido Complex: Facile N&#x2212;N Bond Cleavage
 and N&#x2212;C Bond Formation
;
_journal_issue 2
_journal_name_full Organometallics
_journal_page_first 172
_journal_paper_doi 10.1021/om700955p
_journal_volume 27
_journal_year 2008
_chemical_formula_sum 'C39 H59 F3 N6 O3 S Si2 Zr'
_chemical_formula_weight 896.38
_space_group_IT_number 2
_symmetry_cell_setting triclinic
_symmetry_Int_Tables_number 2
_symmetry_space_group_name_Hall '-P 1'
_symmetry_space_group_name_H-M 'P -1'
_atom_sites_solution_hydrogens geom
_atom_sites_solution_primary direct
_atom_sites_solution_secondary difmap
_audit_block_code ga_hh12
_audit_creation_method SHELXL-97
_cell_angle_alpha 82.742(2)
_cell_angle_beta 81.840(2)
_cell_angle_gamma 75.184(2)
_cell_formula_units_Z 2
_cell_length_a 10.8684(11)
_cell_length_b 13.9752(15)
_cell_length_c 15.6286(17)
_cell_measurement_temperature 150(2)
_cell_volume 2261.6(4)
_computing_cell_refinement 'SAINT (Bruker AXS, 1997-2006)'
_computing_data_collection 'SMART (Bruker AXS, 1997-2003)'
_computing_data_reduction 'SAINT (Bruker AXS, 1997-2006)'
_computing_molecular_graphics 'PLATON (Spek, 1980-2005)'
_computing_publication_material 'SHELXL-97 (Sheldrick, 1997)'
_computing_structure_refinement 'SHELXL-97 (Sheldrick, 1997)'
_computing_structure_solution 'DIRDIF (Beurskens, 1999)'
_diffrn_ambient_temperature 150(2)
_diffrn_measured_fraction_theta_full 1.000
_diffrn_measured_fraction_theta_max 1.000
_diffrn_measurement_device_type 'CCD area detector (Bruker AXS Smart 1000)'
_diffrn_measurement_method '\f- and \w-scans'
_diffrn_radiation_monochromator graphite
_diffrn_radiation_probe x-ray
_diffrn_radiation_type MoK\a
_diffrn_radiation_wavelength 0.71073
_diffrn_reflns_av_R_equivalents 0.0679
_diffrn_reflns_av_sigmaI/netI 0.0576
_diffrn_reflns_limit_h_max 13
_diffrn_reflns_limit_h_min -13
_diffrn_reflns_limit_k_max 17
_diffrn_reflns_limit_k_min -17
_diffrn_reflns_limit_l_max 19
_diffrn_reflns_limit_l_min 0
_diffrn_reflns_number 43129
_diffrn_reflns_theta_full 26.73
_diffrn_reflns_theta_max 26.73
_diffrn_reflns_theta_min 1.91
_diffrn_source 'fine-focus sealed tube'
_exptl_absorpt_coefficient_mu 0.396
_exptl_absorpt_correction_T_max 0.7460
_exptl_absorpt_correction_T_min 0.6318
_exptl_absorpt_correction_type multi-scan
_exptl_absorpt_process_details 'SADABS (Bruker AXS, 2004-2007)'
_exptl_crystal_colour yellow
_exptl_crystal_density_diffrn 1.316
_exptl_crystal_density_method 'not measured'
_exptl_crystal_description irregular
_exptl_crystal_F_000 940
_exptl_crystal_size_max 0.25
_exptl_crystal_size_mid 0.20
_exptl_crystal_size_min 0.05
_refine_diff_density_max 1.157
_refine_diff_density_min -1.001
_refine_diff_density_rms 0.092
_refine_ls_abs_structure_details 'Flack H D (1983), Acta Cryst. A39, 876-881'
_refine_ls_extinction_method none
_refine_ls_goodness_of_fit_ref 1.187
_refine_ls_hydrogen_treatment constr
_refine_ls_matrix_type full
_refine_ls_number_parameters 508
_refine_ls_number_reflns 9610
_refine_ls_number_restraints 7
_refine_ls_restrained_S_all 1.191
_refine_ls_R_factor_all 0.0764
_refine_ls_R_factor_gt 0.0524
_refine_ls_shift/su_max 0.000
_refine_ls_shift/su_mean 0.000
_refine_ls_structure_factor_coef Fsqd
_refine_ls_weighting_details 'calc w=1/[\s^2^(Fo^2^)+(0.0760P)^2^+0.0000P] where P=(Fo^2^+2Fc^2^)/3'
_refine_ls_weighting_scheme calc
_refine_ls_wR_factor_gt 0.1373
_refine_ls_wR_factor_ref 0.1507
_reflns_number_gt 7017
_reflns_number_total 9610
_reflns_threshold_expression >2sigma(I)
_cod_data_source_file om700955p-file002.cif
_cod_data_source_block complex_2
_cod_database_code 4070698
_audit_block_refno 419

loop_
_symmetry_equiv_pos_as_xyz
'x, y, z'
'-x, -y, -z'

loop_
_atom_site_label
_atom_site_type_symbol
_atom_site_fract_x
_atom_site_fract_y
_atom_site_fract_z
_atom_site_U_iso_or_equiv
_atom_site_adp_type
_atom_site_occupancy
_atom_site_symmetry_multiplicity
_atom_site_calc_flag
_atom_site_refinement_flags
C1 C 0.1083(3) 0.1364(2) 0.1294(2) 0.0238(7) Uani 1 1 d .
H1A H 0.0190 0.1304 0.1318 0.029 Uiso 1 1 calc R
H1B H 0.1649 0.0739 0.1092 0.029 Uiso 1 1 calc R
C2 C 0.1263(3) 0.2219(3) 0.0589(2) 0.0228(7) Uani 1 1 d .
C3 C 0.2638(3) 0.2350(3) 0.0439(2) 0.0305(8) Uani 1 1 d .
H3A H 0.3204 0.1730 0.0228 0.037 Uiso 1 1 calc R
H3B H 0.2675 0.2887 -0.0035 0.037 Uiso 1 1 calc R
C4 C 0.1014(4) 0.1893(3) -0.0261(2) 0.0302(8) Uani 1 1 d .
H4A H 0.0148 0.1784 -0.0197 0.045 Uiso 1 1 calc R
H4B H 0.1642 0.1273 -0.0394 0.045 Uiso 1 1 calc R
H4C H 0.1094 0.2412 -0.0735 0.045 Uiso 1 1 calc R
C5 C 0.0306(3) 0.3183(2) 0.0808(2) 0.0227(7) Uani 1 1 d .
C6 C -0.0640(4) 0.3690(3) 0.0286(3) 0.0414(10) Uani 1 1 d .
H6 H -0.0710 0.3430 -0.0233 0.050 Uiso 1 1 calc R
C7 C -0.1466(5) 0.4559(3) 0.0514(3) 0.0549(13) Uani 1 1 d .
H7 H -0.2090 0.4913 0.0146 0.066 Uiso 1 1 calc R
C8 C -0.1386(4) 0.4914(3) 0.1274(3) 0.0407(10) Uani 1 1 d .
H8 H -0.1970 0.5504 0.1456 0.049 Uiso 1 1 calc R
C9 C -0.0430(3) 0.4390(3) 0.1771(2) 0.0285(8) Uani 1 1 d .
H9 H -0.0352 0.4642 0.2293 0.034 Uiso 1 1 calc R
C10 C 0.1287(4) 0.0566(3) 0.4019(2) 0.0319(8) Uani 1 1 d .
H10A H 0.1901 0.0953 0.4078 0.048 Uiso 1 1 calc R
H10B H 0.1487 -0.0069 0.4379 0.048 Uiso 1 1 calc R
H10C H 0.0418 0.0939 0.4208 0.048 Uiso 1 1 calc R
C11 C 0.2970(4) -0.0582(3) 0.2593(3) 0.0384(9) Uani 1 1 d .
H11A H 0.3076 -0.0700 0.1979 0.058 Uiso 1 1 calc R
H11B H 0.2986 -0.1211 0.2954 0.058 Uiso 1 1 calc R
H11C H 0.3669 -0.0309 0.2708 0.058 Uiso 1 1 calc R
C12 C 0.0065(4) -0.0317(3) 0.2769(2) 0.0328(8) Uani 1 1 d .
C13 C 0.0236(4) -0.0810(3) 0.1919(3) 0.0418(10) Uani 1 1 d .
H13A H -0.0416 -0.1187 0.1942 0.063 Uiso 1 1 calc R
H13B H 0.1090 -0.1261 0.1845 0.063 Uiso 1 1 calc R
H13C H 0.0143 -0.0296 0.1428 0.063 Uiso 1 1 calc R
C14 C -0.1254(4) 0.0426(3) 0.2864(3) 0.0456(11) Uani 1 1 d .
H14A H -0.1290 0.0960 0.2389 0.068 Uiso 1 1 calc R
H14B H -0.1385 0.0711 0.3421 0.068 Uiso 1 1 calc R
H14C H -0.1927 0.0082 0.2841 0.068 Uiso 1 1 calc R
C15 C 0.0084(5) -0.1147(3) 0.3517(3) 0.0490(12) Uani 1 1 d .
H15A H -0.0624 -0.1459 0.3504 0.073 Uiso 1 1 calc R
H15B H -0.0012 -0.0864 0.4072 0.073 Uiso 1 1 calc R
H15C H 0.0899 -0.1648 0.3452 0.073 Uiso 1 1 calc R
C16 C 0.4800(4) 0.3691(4) 0.0002(4) 0.0590(14) Uani 1 1 d .
H16A H 0.4547 0.3476 -0.0505 0.089 Uiso 1 1 calc R
H16B H 0.5676 0.3778 -0.0130 0.089 Uiso 1 1 calc R
H16C H 0.4214 0.4323 0.0149 0.089 Uiso 1 1 calc R
C17 C 0.5257(4) 0.3142(4) 0.1893(3) 0.0522(13) Uani 1 1 d .
H17A H 0.4532 0.3601 0.2191 0.078 Uiso 1 1 calc R
H17B H 0.5948 0.3480 0.1693 0.078 Uiso 1 1 calc R
H17C H 0.5567 0.2561 0.2295 0.078 Uiso 1 1 calc R
C18 C 0.5956(3) 0.1545(3) 0.0643(3) 0.0331(8) Uani 1 1 d .
C19 C 0.5842(5) 0.1282(5) -0.0268(4) 0.0753(18) Uani 1 1 d .
H19A H 0.6546 0.0715 -0.0425 0.113 Uiso 1 1 calc R
H19B H 0.5888 0.1855 -0.0693 0.113 Uiso 1 1 calc R
H19C H 0.5022 0.1111 -0.0265 0.113 Uiso 1 1 calc R
C20 C 0.7307(4) 0.1702(4) 0.0589(3) 0.0529(12) Uani 1 1 d .
H20A H 0.7451 0.1858 0.1155 0.079 Uiso 1 1 calc R
H20B H 0.7400 0.2254 0.0151 0.079 Uiso 1 1 calc R
H20C H 0.7936 0.1095 0.0427 0.079 Uiso 1 1 calc R
C21 C 0.5823(5) 0.0695(4) 0.1307(4) 0.0653(15) Uani 1 1 d .
H21A H 0.6497 0.0103 0.1164 0.098 Uiso 1 1 calc R
H21B H 0.4982 0.0557 0.1311 0.098 Uiso 1 1 calc R
H21C H 0.5904 0.0867 0.1882 0.098 Uiso 1 1 calc R
C22 C 0.4988(4) 0.0990(3) 0.3857(3) 0.0352(9) Uani 1 1 d .
H22 H 0.5003 0.0520 0.3464 0.042 Uiso 1 1 calc R
C23 C 0.5845(4) 0.0759(3) 0.4461(3) 0.0434(11) Uani 1 1 d .
H23 H 0.6451 0.0134 0.4474 0.052 Uiso 1 1 calc R
C24 C 0.5845(4) 0.1407(4) 0.5042(3) 0.0506(12) Uani 1 1 d .
H24 H 0.6424 0.1238 0.5470 0.061 Uiso 1 1 calc R
C25 C 0.4977(4) 0.2313(4) 0.4988(3) 0.0542(13) Uani 1 1 d .
H25 H 0.4958 0.2782 0.5382 0.065 Uiso 1 1 calc R
C26 C 0.4132(4) 0.2553(3) 0.4371(3) 0.0436(10) Uani 1 1 d .
H26 H 0.3557 0.3191 0.4334 0.052 Uiso 1 1 calc R
C27 C -0.0881(3) 0.2812(3) 0.3427(2) 0.0292(8) Uani 1 1 d .
H27 H -0.1001 0.2621 0.2889 0.035 Uiso 1 1 calc R
C28 C -0.1879(4) 0.2908(3) 0.4084(3) 0.0404(10) Uani 1 1 d .
H28 H -0.2668 0.2780 0.3999 0.048 Uiso 1 1 calc R
C29 C -0.1717(5) 0.3196(3) 0.4871(3) 0.0500(12) Uani 1 1 d .
H29 H -0.2394 0.3271 0.5334 0.060 Uiso 1 1 calc R
C30 C -0.0565(5) 0.3369(3) 0.4966(3) 0.0449(11) Uani 1 1 d .
H30 H -0.0431 0.3568 0.5498 0.054 Uiso 1 1 calc R
C31 C 0.0405(4) 0.3253(3) 0.4282(2) 0.0328(8) Uani 1 1 d .
H31 H 0.1204 0.3371 0.4357 0.039 Uiso 1 1 calc R
C32 C 0.2361(6) 0.5976(3) 0.2223(3) 0.0537(13) Uani 1 1 d .
C33 C 0.3431(5) 0.2844(6) 0.7148(4) 0.097(2) Uani 1 1 d D
C34 C 0.2419(6) 0.3317(6) 0.6683(4) 0.099(3) Uani 1 1 d D
H34 H 0.1681 0.3068 0.6692 0.119 Uiso 1 1 calc R
C35 C 0.2579(6) 0.4172(6) 0.6211(6) 0.125(3) Uani 1 1 d D
H35 H 0.1881 0.4532 0.5906 0.150 Uiso 1 1 calc R
C36 C 0.3626(6) 0.4590(6) 0.6114(7) 0.163(5) Uani 1 1 d D
H36 H 0.3753 0.5141 0.5720 0.196 Uiso 1 1 calc R
C37 C 0.4436(11) 0.4065(6) 0.6689(6) 0.168(5) Uani 1 1 d D
H37 H 0.5104 0.4369 0.6749 0.202 Uiso 1 1 calc R
C38 C 0.4484(5) 0.3190(4) 0.7198(4) 0.0667(16) Uani 1 1 d D
H38 H 0.5156 0.2867 0.7539 0.080 Uiso 1 1 calc R
C39 C 0.3340(10) 0.1983(6) 0.7617(5) 0.138(4) Uani 1 1 d D
H39A H 0.3707 0.1430 0.7258 0.207 Uiso 1 1 calc R
H39B H 0.2437 0.2001 0.7811 0.207 Uiso 1 1 calc R
H39C H 0.3811 0.1892 0.8124 0.207 Uiso 1 1 calc R
F1 F 0.1610(5) 0.6233(3) 0.1609(2) 0.1177(17) Uani 1 1 d .
F2 F 0.3554(4) 0.5646(2) 0.1869(2) 0.0833(11) Uani 1 1 d .
F3 F 0.2328(3) 0.67927(18) 0.2594(2) 0.0667(8) Uani 1 1 d .
N1 N 0.1325(3) 0.1418(2) 0.21874(17) 0.0213(6) Uani 1 1 d .
N2 N 0.3186(3) 0.2584(2) 0.11755(18) 0.0229(6) Uani 1 1 d .
N3 N 0.0392(2) 0.3544(2) 0.15475(17) 0.0220(6) Uani 1 1 d .
N4 N 0.3279(3) 0.2095(2) 0.32374(19) 0.0299(7) Uani 1 1 d .
N5 N 0.4114(3) 0.1884(2) 0.38119(19) 0.0301(7) Uani 1 1 d .
N6 N 0.0257(3) 0.2977(2) 0.35159(18) 0.0274(6) Uani 1 1 d .
O1 O 0.2033(2) 0.42279(18) 0.25118(17) 0.0323(6) Uani 1 1 d .
O2 O 0.2740(3) 0.4895(2) 0.36613(17) 0.0400(7) Uani 1 1 d .
O3 O 0.0558(3) 0.5497(2) 0.3303(2) 0.0545(9) Uani 1 1 d .
S1 S 0.18646(9) 0.50576(7) 0.30299(6) 0.0287(2) Uani 1 1 d .
Si1 Si 0.13971(9) 0.03241(7) 0.28552(6) 0.0242(2) Uani 1 1 d .
Si2 Si 0.47301(9) 0.27345(7) 0.09387(7) 0.0270(2) Uani 1 1 d .
Zr1 Zr 0.20766(3) 0.26082(2) 0.23823(2) 0.02071(11) Uani 1 1 d .

loop_
_atom_site_aniso_label
_atom_site_aniso_U_11
_atom_site_aniso_U_22
_atom_site_aniso_U_33
_atom_site_aniso_U_23
_atom_site_aniso_U_13
_atom_site_aniso_U_12
C1 0.0305(18) 0.0225(17) 0.0193(17) -0.0038(13) -0.0065(14) -0.0052(14)
C2 0.0229(17) 0.0303(18) 0.0159(16) -0.0042(13) -0.0013(13) -0.0071(14)
C3 0.0264(18) 0.046(2) 0.0227(18) -0.0142(16) 0.0016(14) -0.0131(16)
C4 0.036(2) 0.042(2) 0.0172(17) -0.0071(15) -0.0055(15) -0.0133(17)
C5 0.0246(17) 0.0240(17) 0.0215(17) 0.0010(13) -0.0063(13) -0.0088(14)
C6 0.051(3) 0.038(2) 0.037(2) -0.0048(18) -0.026(2) -0.0030(19)
C7 0.058(3) 0.041(3) 0.063(3) -0.006(2) -0.038(3) 0.012(2)
C8 0.037(2) 0.029(2) 0.052(3) -0.0081(18) -0.0142(19) 0.0054(17)
C9 0.0268(18) 0.0235(18) 0.034(2) -0.0031(15) -0.0053(15) -0.0030(14)
C10 0.040(2) 0.032(2) 0.0195(18) -0.0001(15) -0.0070(15) 0.0002(16)
C11 0.043(2) 0.030(2) 0.034(2) -0.0065(17) -0.0073(18) 0.0091(17)
C12 0.044(2) 0.033(2) 0.0230(19) -0.0017(15) -0.0012(16) -0.0146(17)
C13 0.061(3) 0.039(2) 0.032(2) -0.0059(18) -0.004(2) -0.024(2)
C14 0.031(2) 0.051(3) 0.057(3) -0.009(2) 0.000(2) -0.0154(19)
C15 0.078(3) 0.043(3) 0.032(2) 0.0038(19) -0.005(2) -0.031(2)
C16 0.038(2) 0.050(3) 0.086(4) 0.025(3) -0.006(2) -0.022(2)
C17 0.028(2) 0.070(3) 0.070(3) -0.044(3) -0.003(2) -0.016(2)
C18 0.0177(17) 0.040(2) 0.038(2) -0.0092(17) 0.0004(15) 0.0000(15)
C19 0.049(3) 0.093(4) 0.077(4) -0.055(3) -0.010(3) 0.020(3)
C20 0.023(2) 0.060(3) 0.068(3) -0.001(2) -0.001(2) -0.002(2)
C21 0.047(3) 0.043(3) 0.088(4) 0.007(3) 0.013(3) 0.004(2)
C22 0.0282(19) 0.043(2) 0.032(2) 0.0054(17) -0.0050(16) -0.0064(17)
C23 0.028(2) 0.054(3) 0.042(2) 0.017(2) -0.0092(18) -0.0061(19)
C24 0.038(2) 0.087(4) 0.030(2) 0.015(2) -0.0176(19) -0.023(2)
C25 0.039(2) 0.084(4) 0.044(3) -0.016(2) -0.019(2) -0.011(2)
C26 0.034(2) 0.057(3) 0.043(2) -0.017(2) -0.0182(19) -0.0018(19)
C27 0.0273(18) 0.0281(19) 0.0286(19) -0.0065(15) 0.0001(15) -0.0003(15)
C28 0.034(2) 0.036(2) 0.044(2) -0.0013(18) 0.0119(18) -0.0056(17)
C29 0.054(3) 0.046(3) 0.035(2) -0.007(2) 0.022(2) 0.002(2)
C30 0.062(3) 0.039(2) 0.025(2) -0.0106(17) 0.0049(19) 0.000(2)
C31 0.041(2) 0.030(2) 0.0244(19) -0.0058(15) -0.0018(16) -0.0028(17)
C32 0.084(4) 0.043(3) 0.044(3) 0.000(2) -0.029(3) -0.024(3)
C33 0.098(5) 0.099(6) 0.094(5) -0.044(4) 0.036(4) -0.030(4)
C34 0.060(4) 0.128(6) 0.082(5) -0.038(4) -0.034(3) 0.054(4)
C35 0.036(3) 0.106(6) 0.233(11) -0.046(7) -0.020(5) -0.003(4)
C36 0.095(6) 0.077(5) 0.257(13) 0.057(7) 0.032(7) 0.025(5)
C37 0.232(12) 0.112(7) 0.145(9) -0.075(7) -0.101(8) 0.060(8)
C38 0.045(3) 0.064(3) 0.096(4) -0.038(3) -0.033(3) 0.006(3)
C39 0.207(10) 0.094(6) 0.070(5) -0.004(4) 0.069(6) -0.006(6)
F1 0.207(5) 0.097(3) 0.083(3) 0.041(2) -0.102(3) -0.077(3)
F2 0.119(3) 0.083(2) 0.0572(19) -0.0152(16) 0.0298(19) -0.058(2)
F3 0.092(2) 0.0320(14) 0.085(2) -0.0027(14) -0.0306(18) -0.0216(14)
N1 0.0225(14) 0.0243(15) 0.0164(13) -0.0051(11) -0.0031(11) -0.0022(11)
N2 0.0188(14) 0.0288(15) 0.0215(14) -0.0075(12) -0.0018(11) -0.0043(12)
N3 0.0203(14) 0.0234(15) 0.0215(14) -0.0015(11) -0.0032(11) -0.0034(11)
N4 0.0245(15) 0.0393(18) 0.0268(16) -0.0083(13) -0.0088(13) -0.0037(13)
N5 0.0224(15) 0.0426(19) 0.0253(16) -0.0023(14) -0.0062(12) -0.0068(13)
N6 0.0322(16) 0.0260(16) 0.0195(15) -0.0066(12) 0.0008(12) 0.0011(13)
O1 0.0319(14) 0.0300(14) 0.0373(15) -0.0160(11) -0.0024(11) -0.0063(11)
O2 0.0475(17) 0.0429(16) 0.0339(15) -0.0058(12) -0.0159(13) -0.0113(13)
O3 0.0324(16) 0.059(2) 0.075(2) -0.0419(18) -0.0037(15) -0.0008(14)
S1 0.0296(5) 0.0306(5) 0.0283(5) -0.0124(4) -0.0046(4) -0.0064(4)
Si1 0.0275(5) 0.0238(5) 0.0185(5) -0.0039(4) -0.0021(4) -0.0004(4)
Si2 0.0202(5) 0.0286(5) 0.0331(5) -0.0067(4) 0.0004(4) -0.0077(4)
Zr1 0.01763(17) 0.02610(19) 0.01823(18) -0.00784(12) -0.00398(12) -0.00116(12)

loop_
_atom_type_symbol
_atom_type_description
_atom_type_scat_dispersion_real
_atom_type_scat_dispersion_imag
_atom_type_scat_source
C C 0.0033 0.0016 'International Tables Vol C Tables 4.2.6.8 and 6.1.1.4'
H H 0.0000 0.0000 'International Tables Vol C Tables 4.2.6.8 and 6.1.1.4'
F F 0.0171 0.0103 'International Tables Vol C Tables 4.2.6.8 and 6.1.1.4'
N N 0.0061 0.0033 'International Tables Vol C Tables 4.2.6.8 and 6.1.1.4'
O O 0.0106 0.0060 'International Tables Vol C Tables 4.2.6.8 and 6.1.1.4'
S S 0.1246 0.1234 'International Tables Vol C Tables 4.2.6.8 and 6.1.1.4'
Si Si 0.0817 0.0704 'International Tables Vol C Tables 4.2.6.8 and 6.1.1.4'
Zr Zr -2.9673 0.5597 'International Tables Vol C Tables 4.2.6.8 and 6.1.1.4'

loop_
_geom_angle_atom_site_label_1
_geom_angle_atom_site_label_2
_geom_angle_atom_site_label_3
_geom_angle
N1 C1 C2 119.1(3)
N1 C1 H1A 107.5
C2 C1 H1A 107.5
N1 C1 H1B 107.5
C2 C1 H1B 107.5
H1A C1 H1B 107.0
C5 C2 C3 111.3(3)
C5 C2 C4 110.6(3)
C3 C2 C4 106.1(3)
C5 C2 C1 110.3(3)
C3 C2 C1 113.1(3)
C4 C2 C1 105.3(3)
N2 C3 C2 118.3(3)
N2 C3 H3A 107.7
C2 C3 H3A 107.7
N2 C3 H3B 107.7
C2 C3 H3B 107.7
H3A C3 H3B 107.1
C2 C4 H4A 109.5
C2 C4 H4B 109.5
H4A C4 H4B 109.5
C2 C4 H4C 109.5
H4A C4 H4C 109.5
H4B C4 H4C 109.5
N3 C5 C6 119.6(3)
N3 C5 C2 117.0(3)
C6 C5 C2 123.3(3)
C7 C6 C5 120.6(4)
C7 C6 H6 119.7
C5 C6 H6 119.7
C8 C7 C6 119.5(4)
C8 C7 H7 120.3
C6 C7 H7 120.3
C7 C8 C9 118.0(4)
C7 C8 H8 121.0
C9 C8 H8 121.0
N3 C9 C8 122.8(3)
N3 C9 H9 118.6
C8 C9 H9 118.6
Si1 C10 H10A 109.5
Si1 C10 H10B 109.5
H10A C10 H10B 109.5
Si1 C10 H10C 109.5
H10A C10 H10C 109.5
H10B C10 H10C 109.5
Si1 C11 H11A 109.5
Si1 C11 H11B 109.5
H11A C11 H11B 109.5
Si1 C11 H11C 109.5
H11A C11 H11C 109.5
H11B C11 H11C 109.5
C15 C12 C13 106.9(3)
C15 C12 C14 108.1(3)
C13 C12 C14 109.4(3)
C15 C12 Si1 108.3(3)
C13 C12 Si1 113.4(3)
C14 C12 Si1 110.4(3)
C12 C13 H13A 109.5
C12 C13 H13B 109.5
H13A C13 H13B 109.5
C12 C13 H13C 109.5
H13A C13 H13C 109.5
H13B C13 H13C 109.5
C12 C14 H14A 109.5
C12 C14 H14B 109.5
H14A C14 H14B 109.5
C12 C14 H14C 109.5
H14A C14 H14C 109.5
H14B C14 H14C 109.5
C12 C15 H15A 109.5
C12 C15 H15B 109.5
H15A C15 H15B 109.5
C12 C15 H15C 109.5
H15A C15 H15C 109.5
H15B C15 H15C 109.5
Si2 C16 H16A 109.5
Si2 C16 H16B 109.5
H16A C16 H16B 109.5
Si2 C16 H16C 109.5
H16A C16 H16C 109.5
H16B C16 H16C 109.5
Si2 C17 H17A 109.5
Si2 C17 H17B 109.5
H17A C17 H17B 109.5
Si2 C17 H17C 109.5
H17A C17 H17C 109.5
H17B C17 H17C 109.5
C21 C18 C20 109.2(4)
C21 C18 C19 110.2(4)
C20 C18 C19 105.2(4)
C21 C18 Si2 110.9(3)
C20 C18 Si2 109.5(3)
C19 C18 Si2 111.7(3)
C18 C19 H19A 109.5
C18 C19 H19B 109.5
H19A C19 H19B 109.5
C18 C19 H19C 109.5
H19A C19 H19C 109.5
H19B C19 H19C 109.5
C18 C20 H20A 109.5
C18 C20 H20B 109.5
H20A C20 H20B 109.5
C18 C20 H20C 109.5
H20A C20 H20C 109.5
H20B C20 H20C 109.5
C18 C21 H21A 109.5
C18 C21 H21B 109.5
H21A C21 H21B 109.5
C18 C21 H21C 109.5
H21A C21 H21C 109.5
H21B C21 H21C 109.5
N5 C22 C23 121.0(4)
N5 C22 H22 119.5
C23 C22 H22 119.5
C24 C23 C22 121.4(4)
C24 C23 H23 119.3
C22 C23 H23 119.3
C23 C24 C25 117.5(4)
C23 C24 H24 121.2
C25 C24 H24 121.2
C24 C25 C26 121.1(4)
C24 C25 H25 119.4
C26 C25 H25 119.4
N5 C26 C25 120.7(4)
N5 C26 H26 119.7
C25 C26 H26 119.7
N6 C27 C28 122.7(4)
N6 C27 H27 118.6
C28 C27 H27 118.6
C27 C28 C29 119.1(4)
C27 C28 H28 120.4
C29 C28 H28 120.4
C30 C29 C28 118.6(4)
C30 C29 H29 120.7
C28 C29 H29 120.7
C29 C30 C31 119.5(4)
C29 C30 H30 120.2
C31 C30 H30 120.2
N6 C31 C30 122.4(4)
N6 C31 H31 118.8
C30 C31 H31 118.8
F1 C32 F2 108.9(5)
F1 C32 F3 107.8(4)
F2 C32 F3 107.0(4)
F1 C32 S1 111.7(4)
F2 C32 S1 111.4(3)
F3 C32 S1 109.9(3)
C39 C33 C38 117.5(7)
C39 C33 C34 116.5(7)
C38 C33 C34 125.9(8)
C35 C34 C33 113.7(8)
C35 C34 H34 123.2
C33 C34 H34 123.2
C34 C35 C36 128.7(8)
C34 C35 H35 115.7
C36 C35 H35 115.7
C37 C36 C35 107.3(9)
C37 C36 H36 126.3
C35 C36 H36 126.3
C36 C37 C38 133.0(9)
C36 C37 H37 113.5
C38 C37 H37 113.5
C37 C38 C33 110.5(7)
C37 C38 H38 124.7
C33 C38 H38 124.7
C33 C39 H39A 109.5
C33 C39 H39B 109.5
H39A C39 H39B 109.5
C33 C39 H39C 109.5
H39A C39 H39C 109.5
H39B C39 H39C 109.5
C1 N1 Si1 114.5(2)
C1 N1 Zr1 116.2(2)
Si1 N1 Zr1 126.49(14)
C3 N2 Si2 114.9(2)
C3 N2 Zr1 117.3(2)
Si2 N2 Zr1 127.65(15)
C9 N3 C5 119.4(3)
C9 N3 Zr1 124.2(2)
C5 N3 Zr1 116.4(2)
N5 N4 Zr1 171.4(3)
N4 N5 C22 120.6(3)
N4 N5 C26 121.1(3)
C22 N5 C26 118.2(3)
C27 N6 C31 117.7(3)
C27 N6 Zr1 121.1(2)
C31 N6 Zr1 120.9(2)
S1 O1 Zr1 151.59(17)
O3 S1 O2 116.84(18)
O3 S1 O1 113.28(16)
O2 S1 O1 114.45(16)
O3 S1 C32 104.3(2)
O2 S1 C32 104.37(19)
O1 S1 C32 101.15(19)
N1 Si1 C10 110.25(15)
N1 Si1 C11 110.01(16)
C10 Si1 C11 107.41(17)
N1 Si1 C12 114.18(15)
C10 Si1 C12 107.12(17)
C11 Si1 C12 107.61(19)
N2 Si2 C16 109.55(17)
N2 Si2 C17 110.71(17)
C16 Si2 C17 108.9(2)
N2 Si2 C18 113.23(15)
C16 Si2 C18 107.6(2)
C17 Si2 C18 106.71(19)
N4 Zr1 N2 105.85(12)
N4 Zr1 N1 106.37(12)
N2 Zr1 N1 93.85(10)
N4 Zr1 O1 93.32(11)
N2 Zr1 O1 93.74(10)
N1 Zr1 O1 156.03(10)
N4 Zr1 N3 166.64(11)
N2 Zr1 N3 83.27(10)
N1 Zr1 N3 82.28(10)
O1 Zr1 N3 76.09(9)
N4 Zr1 N6 92.05(11)
N2 Zr1 N6 161.56(10)
N1 Zr1 N6 85.11(10)
O1 Zr1 N6 80.57(9)
N3 Zr1 N6 78.34(9)

loop_
_geom_bond_atom_site_label_1
_geom_bond_atom_site_label_2
_geom_bond_distance
C1 N1 1.473(4)
C1 C2 1.551(5)
C1 H1A 0.9900
C1 H1B 0.9900
C2 C5 1.520(5)
C2 C3 1.534(5)
C2 C4 1.539(4)
C3 N2 1.474(4)
C3 H3A 0.9900
C3 H3B 0.9900
C4 H4A 0.9800
C4 H4B 0.9800
C4 H4C 0.9800
C5 N3 1.342(4)
C5 C6 1.395(5)
C6 C7 1.367(6)
C6 H6 0.9500
C7 C8 1.366(6)
C7 H7 0.9500
C8 C9 1.385(5)
C8 H8 0.9500
C9 N3 1.340(4)
C9 H9 0.9500
C10 Si1 1.873(4)
C10 H10A 0.9800
C10 H10B 0.9800
C10 H10C 0.9800
C11 Si1 1.876(4)
C11 H11A 0.9800
C11 H11B 0.9800
C11 H11C 0.9800
C12 C15 1.538(5)
C12 C13 1.539(5)
C12 C14 1.541(6)
C12 Si1 1.915(4)
C13 H13A 0.9800
C13 H13B 0.9800
C13 H13C 0.9800
C14 H14A 0.9800
C14 H14B 0.9800
C14 H14C 0.9800
C15 H15A 0.9800
C15 H15B 0.9800
C15 H15C 0.9800
C16 Si2 1.860(4)
C16 H16A 0.9800
C16 H16B 0.9800
C16 H16C 0.9800
C17 Si2 1.871(4)
C17 H17A 0.9800
C17 H17B 0.9800
C17 H17C 0.9800
C18 C21 1.498(6)
C18 C20 1.529(5)
C18 C19 1.543(6)
C18 Si2 1.908(4)
C19 H19A 0.9800
C19 H19B 0.9800
C19 H19C 0.9800
C20 H20A 0.9800
C20 H20B 0.9800
C20 H20C 0.9800
C21 H21A 0.9800
C21 H21B 0.9800
C21 H21C 0.9800
C22 N5 1.362(5)
C22 C23 1.372(5)
C22 H22 0.9500
C23 C24 1.361(7)
C23 H23 0.9500
C24 C25 1.373(7)
C24 H24 0.9500
C25 C26 1.377(6)
C25 H25 0.9500
C26 N5 1.363(5)
C26 H26 0.9500
C27 N6 1.343(5)
C27 C28 1.375(5)
C27 H27 0.9500
C28 C29 1.389(6)
C28 H28 0.9500
C29 C30 1.366(7)
C29 H29 0.9500
C30 C31 1.385(5)
C30 H30 0.9500
C31 N6 1.346(4)
C31 H31 0.9500
C32 F1 1.305(5)
C32 F2 1.326(6)
C32 F3 1.334(5)
C32 S1 1.811(5)
C33 C39 1.346(9)
C33 C38 1.367(5)
C33 C34 1.380(6)
C34 C35 1.361(8)
C34 H34 0.9500
C35 C36 1.389(7)
C35 H35 0.9500
C36 C37 1.359(7)
C36 H36 0.9500
C37 C38 1.365(9)
C37 H37 0.9500
C38 H38 0.9500
C39 H39A 0.9800
C39 H39B 0.9800
C39 H39C 0.9800
N1 Si1 1.730(3)
N1 Zr1 2.102(3)
N2 Si2 1.727(3)
N2 Zr1 2.088(3)
N3 Zr1 2.405(3)
N4 N5 1.321(4)
N4 Zr1 1.945(3)
N6 Zr1 2.456(3)
O1 S1 1.456(2)
O1 Zr1 2.286(2)
O2 S1 1.425(3)
O3 S1 1.422(3)

loop_
_geom_torsion_atom_site_label_1
_geom_torsion_atom_site_label_2
_geom_torsion_atom_site_label_3
_geom_torsion_atom_site_label_4
_geom_torsion
N1 C1 C2 C5 -64.1(4)
N1 C1 C2 C3 61.3(4)
N1 C1 C2 C4 176.6(3)
C5 C2 C3 N2 64.7(4)
C4 C2 C3 N2 -175.0(3)
C1 C2 C3 N2 -60.1(4)
C3 C2 C5 N3 -63.9(4)
C4 C2 C5 N3 178.5(3)
C1 C2 C5 N3 62.5(4)
C3 C2 C5 C6 116.6(4)
C4 C2 C5 C6 -1.1(5)
C1 C2 C5 C6 -117.1(4)
N3 C5 C6 C7 1.0(6)
C2 C5 C6 C7 -179.4(4)
C5 C6 C7 C8 -2.0(7)
C6 C7 C8 C9 2.3(7)
C7 C8 C9 N3 -1.7(6)
N5 C22 C23 C24 0.8(6)
C22 C23 C24 C25 -1.7(6)
C23 C24 C25 C26 0.4(7)
C24 C25 C26 N5 1.8(7)
N6 C27 C28 C29 0.6(6)
C27 C28 C29 C30 -0.3(6)
C28 C29 C30 C31 -0.2(6)
C29 C30 C31 N6 0.4(6)
C39 C33 C34 C35 -178.8(6)
C38 C33 C34 C35 3.7(7)
C33 C34 C35 C36 2.9(9)
C34 C35 C36 C37 -8.9(11)
C35 C36 C37 C38 11.0(14)
C36 C37 C38 C33 -6.0(13)
C39 C33 C38 C37 -180.0(6)
C34 C33 C38 C37 -2.5(8)
C2 C1 N1 Si1 -168.0(2)
C2 C1 N1 Zr1 -5.9(4)
C2 C3 N2 Si2 -179.1(3)
C2 C3 N2 Zr1 4.5(4)
C8 C9 N3 C5 0.7(5)
C8 C9 N3 Zr1 179.7(3)
C6 C5 N3 C9 -0.4(5)
C2 C5 N3 C9 -179.9(3)
C6 C5 N3 Zr1 -179.4(3)
C2 C5 N3 Zr1 1.0(4)
Zr1 N4 N5 C22 -145.3(16)
Zr1 N4 N5 C26 34.3(19)
C23 C22 N5 N4 -178.9(3)
C23 C22 N5 C26 1.5(5)
C25 C26 N5 N4 177.7(4)
C25 C26 N5 C22 -2.7(6)
C28 C27 N6 C31 -0.4(5)
C28 C27 N6 Zr1 172.9(3)
C30 C31 N6 C27 -0.1(5)
C30 C31 N6 Zr1 -173.4(3)
Zr1 O1 S1 O3 -76.9(4)
Zr1 O1 S1 O2 60.4(4)
Zr1 O1 S1 C32 172.0(3)
F1 C32 S1 O3 -54.5(4)
F2 C32 S1 O3 -176.5(3)
F3 C32 S1 O3 65.1(4)
F1 C32 S1 O2 -177.6(4)
F2 C32 S1 O2 60.4(3)
F3 C32 S1 O2 -58.0(4)
F1 C32 S1 O1 63.3(4)
F2 C32 S1 O1 -58.7(3)
F3 C32 S1 O1 -177.1(3)
C1 N1 Si1 C10 -165.6(2)
Zr1 N1 Si1 C10 34.5(2)
C1 N1 Si1 C11 76.1(3)
Zr1 N1 Si1 C11 -83.8(2)
C1 N1 Si1 C12 -45.0(3)
Zr1 N1 Si1 C12 155.09(17)
C15 C12 Si1 N1 -168.7(3)
C13 C12 Si1 N1 72.8(3)
C14 C12 Si1 N1 -50.5(3)
C15 C12 Si1 C10 -46.3(3)
C13 C12 Si1 C10 -164.9(3)
C14 C12 Si1 C10 71.9(3)
C15 C12 Si1 C11 68.9(3)
C13 C12 Si1 C11 -49.6(3)
C14 C12 Si1 C11 -172.9(3)
C3 N2 Si2 C16 54.6(3)
Zr1 N2 Si2 C16 -129.4(2)
C3 N2 Si2 C17 174.7(3)
Zr1 N2 Si2 C17 -9.3(3)
C3 N2 Si2 C18 -65.5(3)
Zr1 N2 Si2 C18 110.5(2)
C21 C18 Si2 N2 -50.3(4)
C20 C18 Si2 N2 -170.9(3)
C19 C18 Si2 N2 73.0(4)
C21 C18 Si2 C16 -171.5(3)
C20 C18 Si2 C16 67.9(3)
C19 C18 Si2 C16 -48.2(4)
C21 C18 Si2 C17 71.7(4)
C20 C18 Si2 C17 -48.8(3)
C19 C18 Si2 C17 -164.9(4)
N5 N4 Zr1 N2 85.1(17)
N5 N4 Zr1 N1 -175.9(17)
N5 N4 Zr1 O1 -9.8(17)
N5 N4 Zr1 N3 -47(2)
N5 N4 Zr1 N6 -90.4(17)
C3 N2 Zr1 N4 144.7(3)
Si2 N2 Zr1 N4 -31.2(2)
C3 N2 Zr1 N1 36.5(3)
Si2 N2 Zr1 N1 -139.40(19)
C3 N2 Zr1 O1 -120.8(3)
Si2 N2 Zr1 O1 63.35(19)
C3 N2 Zr1 N3 -45.3(2)
Si2 N2 Zr1 N3 138.8(2)
C3 N2 Zr1 N6 -49.6(5)
Si2 N2 Zr1 N6 134.5(3)
C1 N1 Zr1 N4 -143.1(2)
Si1 N1 Zr1 N4 16.5(2)
C1 N1 Zr1 N2 -35.4(2)
Si1 N1 Zr1 N2 124.27(18)
C1 N1 Zr1 O1 72.8(3)
Si1 N1 Zr1 O1 -127.5(2)
C1 N1 Zr1 N3 47.3(2)
Si1 N1 Zr1 N3 -153.07(18)
C1 N1 Zr1 N6 126.2(2)
Si1 N1 Zr1 N6 -74.20(18)
S1 O1 Zr1 N4 -52.7(3)
S1 O1 Zr1 N2 -158.9(3)
S1 O1 Zr1 N1 92.9(4)
S1 O1 Zr1 N3 119.0(3)
S1 O1 Zr1 N6 38.8(3)
C9 N3 Zr1 N4 0.7(6)
C5 N3 Zr1 N4 179.7(4)
C9 N3 Zr1 N2 -133.1(3)
C5 N3 Zr1 N2 45.8(2)
C9 N3 Zr1 N1 132.0(3)
C5 N3 Zr1 N1 -49.0(2)
C9 N3 Zr1 O1 -37.6(3)
C5 N3 Zr1 O1 141.4(2)
C9 N3 Zr1 N6 45.4(3)
C5 N3 Zr1 N6 -135.6(2)
C27 N6 Zr1 N4 -140.4(3)
C31 N6 Zr1 N4 32.6(3)
C27 N6 Zr1 N2 53.3(5)
C31 N6 Zr1 N2 -133.6(3)
C27 N6 Zr1 N1 -34.2(3)
C31 N6 Zr1 N1 138.9(3)
C27 N6 Zr1 O1 126.5(3)
C31 N6 Zr1 O1 -60.4(3)
C27 N6 Zr1 N3 48.9(3)
C31 N6 Zr1 N3 -138.0(3)
